data_7250070
loop_
_publ_author_name
'Chen, Wei-Hao'
'Chen, Yen-Hsin'
'Thapa, Kedar Bahadur'
'Liu, Shih-Miao'
'Chen, Jhy-Der'

_publ_section_title
;
 Coordination polymers constructed from bis-pyridyl-bis-amides and
 1,4,5,8-naphthalenetetracarboxylic acid: ligand transformation and metal
 ion sensing
;
_journal_issue 5
_journal_name_full CrystEngComm
_journal_page_first 606
_journal_page_last 615
_journal_paper_doi 10.1039/D4CE01119H
_journal_volume 27
_journal_year 2025
_chemical_formula_sum 'C21 H17 N2 O11 Zn'
_chemical_formula_weight 538.73
_space_group_crystal_system triclinic
_space_group_IT_number 2
_space_group_name_Hall '-P 1'
_space_group_name_H-M_alt 'P -1'
_atom_sites_solution_hydrogens mixed
_audit_creation_method SHELXL-2018/3
_audit_update_record
;
2024-11-04 deposited with the CCDC.	2025-01-14 downloaded from the CCDC.
;
_cell_angle_alpha 97.593(12)
_cell_angle_beta 99.913(11)
_cell_angle_gamma 91.322(13)
_cell_formula_units_Z 2
_cell_length_a 8.103(4)
_cell_length_b 10.232(5)
_cell_length_c 12.720(6)
_cell_measurement_reflns_used 4587
_cell_measurement_temperature 296(2)
_cell_measurement_theta_max 28.36
_cell_measurement_theta_min 2.41
_cell_volume 1028.6(9)
_computing_cell_refinement 'Bruker SAINT'
_computing_data_collection 'Bruker APEX2'
_computing_data_reduction 'Bruker SAINT'
_computing_molecular_graphics 'Bruker SHELXTL'
_computing_publication_material 'Bruker SHELXTL'
_computing_structure_refinement 'SHELXL-2018/3 (Sheldrick, 2018)'
_computing_structure_solution 'SHELXS-97 (Sheldrick 2008)'
_diffrn_ambient_temperature 296(2)
_diffrn_measured_fraction_theta_full 0.991
_diffrn_measured_fraction_theta_max 0.989
_diffrn_measurement_device_type 'Bruker APEX-II CCD'
_diffrn_measurement_method '\f and \w scans'
_diffrn_radiation_type MoK\a
_diffrn_radiation_wavelength 0.71073
_diffrn_reflns_av_R_equivalents 0.1255
_diffrn_reflns_av_unetI/netI 0.1340
_diffrn_reflns_Laue_measured_fraction_full 0.991
_diffrn_reflns_Laue_measured_fraction_max 0.989
_diffrn_reflns_limit_h_max 9
_diffrn_reflns_limit_h_min -9
_diffrn_reflns_limit_k_max 12
_diffrn_reflns_limit_k_min -12
_diffrn_reflns_limit_l_max 15
_diffrn_reflns_limit_l_min -15
_diffrn_reflns_number 19900
_diffrn_reflns_point_group_measured_fraction_full 0.991
_diffrn_reflns_point_group_measured_fraction_max 0.989
_diffrn_reflns_theta_full 25.242
_diffrn_reflns_theta_max 25.998
_diffrn_reflns_theta_min 1.641
_exptl_absorpt_coefficient_mu 1.265
_exptl_absorpt_correction_T_max 0.7457
_exptl_absorpt_correction_T_min 0.5245
_exptl_absorpt_correction_type multi-scan
_exptl_absorpt_process_details 'SADABS V2008/1 (Bruker AXS, 2008)'
_exptl_crystal_colour colourless
_exptl_crystal_density_diffrn 1.739
_exptl_crystal_description plate
_exptl_crystal_F_000 550
_exptl_crystal_size_max 0.500
_exptl_crystal_size_mid 0.400
_exptl_crystal_size_min 0.100
_refine_diff_density_max 0.678
_refine_diff_density_min -0.631
_refine_diff_density_rms 0.095
_refine_ls_extinction_method none
_refine_ls_goodness_of_fit_ref 1.064
_refine_ls_hydrogen_treatment constr
_refine_ls_matrix_type full
_refine_ls_number_parameters 316
_refine_ls_number_reflns 3990
_refine_ls_number_restraints 0
_refine_ls_restrained_S_all 1.064
_refine_ls_R_factor_all 0.1386
_refine_ls_R_factor_gt 0.0742
_refine_ls_shift/su_max 0.001
_refine_ls_shift/su_mean 0.000
_refine_ls_structure_factor_coef Fsqd
_refine_ls_weighting_details 'w=1/[\s^2^(Fo^2^)+(0.0299P)^2^+0.5143P] where P=(Fo^2^+2Fc^2^)/3'
_refine_ls_weighting_scheme calc
_refine_ls_wR_factor_gt 0.0917
_refine_ls_wR_factor_ref 0.1055
_reflns_Friedel_coverage 0.000
_reflns_number_gt 2529
_reflns_number_total 3990
_reflns_threshold_expression 'I > 2\s(I)'
_cod_data_source_file d4ce01119h2.cif
_cod_data_source_block 2
_cod_depositor_comments
;
The following automatic conversions were performed:

data item '_exptl_absorpt_correction_type' value 'multi_scan' was
changed to 'multi-scan' in accordance with the
/home/data/users/saulius/crontab/automatic-downloads/current/RSC/lib/dictionaries/cif_core.dic
dictionary named 'cif_core.dic' version 2.4.2 last updated on
2011-04-26.

Automatic conversion script
Id: cif_fix_values 8170 2020-07-09 18:12:32Z antanas 
;
_cod_original_cell_volume 1028.7(8)
_cod_database_code 7250070
_shelx_shelxl_version_number 2018/3
_shelx_space_group_comment
; 
The symmetry employed for this shelxl refinement is uniquely defined 
by the following loop, which should always be used as a source of 
symmetry information in preference to the above space-group names. 
They are only intended as comments. 
;
_shelx_estimated_absorpt_t_min 0.570
_shelx_estimated_absorpt_t_max 0.884

loop_
_space_group_symop_operation_xyz
'x, y, z'
'-x, -y, -z'

loop_
_atom_site_label
_atom_site_type_symbol
_atom_site_fract_x
_atom_site_fract_y
_atom_site_fract_z
_atom_site_U_iso_or_equiv
_atom_site_adp_type
_atom_site_occupancy
_atom_site_site_symmetry_order
_atom_site_calc_flag
_atom_site_refinement_flags_posn
_atom_site_refinement_flags_adp
_atom_site_refinement_flags_occupancy
_atom_site_disorder_assembly
_atom_site_disorder_group
Zn Zn -0.25453(7) 0.85075(6) 0.51717(4) 0.02312(18) Uani 1 1 d . . . . .
O1 O -0.0769(5) 0.6520(3) 0.8648(3) 0.0489(11) Uani 1 1 d . . . . .
O2 O -0.2676(4) 0.8249(3) 0.3525(2) 0.0292(8) Uani 1 1 d . . . . .
O3 O -0.5415(4) 0.8205(3) 0.3533(3) 0.0346(9) Uani 1 1 d . . . . .
O4 O -0.4593(4) 1.0920(3) 0.3142(2) 0.0307(8) Uani 1 1 d . . . . .
O5 O -0.7317(4) 1.0782(3) 0.3264(2) 0.0286(8) Uani 1 1 d . . . . .
O6 O -0.5361(5) 0.5793(4) -0.1997(3) 0.0593(12) Uani 1 1 d . . . . .
O7 O -0.7223(4) 0.7317(3) -0.2097(2) 0.0353(9) Uani 1 1 d . . . . .
O8 O -0.8885(4) 0.8953(4) -0.2326(3) 0.0456(10) Uani 1 1 d . . . . .
O9 O -0.0010(4) 0.8679(3) 0.5545(2) 0.0388(9) Uani 1 1 d . . . . .
H9B H 0.032896 0.919648 0.612692 0.047 Uiso 1 1 d R U . . .
H9C H 0.042776 0.892398 0.503812 0.047 Uiso 1 1 d R U . . .
O10 O -0.2950(4) 1.0510(3) 0.5011(2) 0.0274(8) Uani 1 1 d . . . . .
H10B H -0.374233 1.074336 0.534388 0.033 Uiso 1 1 d R U . . .
H10C H -0.324623 1.061345 0.435438 0.033 Uiso 1 1 d R U . . .
N1 N -0.2662(5) 0.6542(4) 0.5391(3) 0.0288(10) Uani 1 1 d . . . . .
N2 N -0.1232(5) 0.4553(4) 0.7578(3) 0.0336(11) Uani 1 1 d . . . . .
H2A H -0.113794 0.371856 0.758673 0.040 Uiso 1 1 calc R U . . .
C1 C -0.3013(7) 0.5577(5) 0.4574(4) 0.0403(14) Uani 1 1 d . . . . .
H1A H -0.342675 0.579155 0.389316 0.048 Uiso 1 1 calc R U . . .
C2 C -0.2795(8) 0.4282(5) 0.4686(4) 0.0522(17) Uani 1 1 d . . . . .
H2B H -0.305800 0.362775 0.409429 0.063 Uiso 1 1 calc R U . . .
C3 C -0.2176(7) 0.3964(5) 0.5693(4) 0.0420(15) Uani 1 1 d . . . . .
H3A H -0.200322 0.308764 0.578641 0.050 Uiso 1 1 calc R U . . .
C4 C -0.1816(6) 0.4938(5) 0.6559(4) 0.0260(12) Uani 1 1 d . . . . .
C5 C -0.2064(6) 0.6226(5) 0.6379(4) 0.0313(13) Uani 1 1 d . . . . .
H5A H -0.181140 0.689802 0.695800 0.038 Uiso 1 1 calc R U . . .
C6 C -0.0796(6) 0.5326(5) 0.8547(4) 0.0291(12) Uani 1 1 d . . . . .
C7 C -0.0381(6) 0.4561(5) 0.9485(3) 0.0315(13) Uani 1 1 d . . . . .
H7A H 0.040061 0.389315 0.931811 0.038 Uiso 1 1 calc R U . . .
H7B H -0.139506 0.411444 0.959225 0.038 Uiso 1 1 calc R U . . .
C8 C -0.4190(7) 0.8212(4) 0.3060(4) 0.0235(12) Uani 1 1 d . . . . .
C9 C -0.4545(5) 0.8053(4) 0.1848(3) 0.0196(11) Uani 1 1 d . . . . .
C10 C -0.3768(6) 0.7028(5) 0.1342(4) 0.0277(12) Uani 1 1 d . . . . .
H10A H -0.293727 0.660155 0.174916 0.033 Uiso 1 1 calc R U . . .
C11 C -0.4195(6) 0.6615(5) 0.0241(4) 0.0301(12) Uani 1 1 d . . . . .
H11A H -0.364904 0.592171 -0.007861 0.036 Uiso 1 1 calc R U . . .
C12 C -0.5414(6) 0.7226(5) -0.0375(4) 0.0246(12) Uani 1 1 d . . . . .
C13 C -0.6168(5) 0.8324(4) 0.0101(3) 0.0182(11) Uani 1 1 d . . . . .
C14 C -0.5739(5) 0.8780(4) 0.1220(3) 0.0173(10) Uani 1 1 d . . . . .
C15 C -0.6512(5) 0.9931(4) 0.1629(3) 0.0185(11) Uani 1 1 d . . . . .
C16 C -0.6092(6) 1.0587(4) 0.2781(4) 0.0216(11) Uani 1 1 d . . . . .
C17 C -0.7619(5) 1.0565(5) 0.0946(4) 0.0266(12) Uani 1 1 d . . . . .
H17A H -0.810724 1.131703 0.122452 0.032 Uiso 1 1 calc R U . . .
C18 C -0.8026(5) 1.0113(5) -0.0147(4) 0.0267(12) Uani 1 1 d . . . . .
H18A H -0.876087 1.057069 -0.059500 0.032 Uiso 1 1 calc R U . . .
C19 C -0.7344(5) 0.8991(5) -0.0567(4) 0.0237(11) Uani 1 1 d . . . . .
C20 C -0.7883(6) 0.8471(5) -0.1706(4) 0.0290(12) Uani 1 1 d . . . . .
C21 C -0.5921(7) 0.6707(5) -0.1521(4) 0.0347(13) Uani 1 1 d . . . . .
O11 O 0.0330(4) 0.8207(3) 0.2572(3) 0.0508(11) Uani 1 1 d . . . . .
H11B H 0.096886 0.890117 0.271966 0.061 Uiso 1 1 d R U . . .
H11C H -0.062244 0.837169 0.274006 0.061 Uiso 1 1 d R U . . .

loop_
_atom_site_aniso_label
_atom_site_aniso_U_11
_atom_site_aniso_U_22
_atom_site_aniso_U_33
_atom_site_aniso_U_23
_atom_site_aniso_U_13
_atom_site_aniso_U_12
Zn 0.0280(3) 0.0248(3) 0.0152(3) 0.0015(2) 0.0009(2) 0.0034(3)
O1 0.097(3) 0.022(2) 0.024(2) 0.0086(17) -0.006(2) 0.010(2)
O2 0.033(2) 0.036(2) 0.0147(19) 0.0033(16) -0.0067(16) 0.0073(17)
O3 0.050(2) 0.030(2) 0.030(2) 0.0086(17) 0.0207(18) 0.0070(18)
O4 0.034(2) 0.033(2) 0.022(2) 0.0043(16) -0.0036(16) -0.0048(17)
O5 0.036(2) 0.032(2) 0.0186(19) -0.0010(15) 0.0099(16) 0.0095(17)
O6 0.100(3) 0.046(3) 0.025(2) -0.013(2) 0.004(2) 0.023(2)
O7 0.046(2) 0.042(2) 0.0134(19) -0.0032(17) -0.0014(16) -0.0006(19)
O8 0.043(2) 0.069(3) 0.021(2) 0.0080(19) -0.0080(18) 0.013(2)
O9 0.032(2) 0.065(3) 0.0179(19) 0.0065(18) -0.0013(16) 0.0003(18)
O10 0.032(2) 0.033(2) 0.0186(19) 0.0043(16) 0.0069(15) 0.0061(16)
N1 0.045(3) 0.026(3) 0.013(2) 0.0016(19) -0.001(2) 0.002(2)
N2 0.064(3) 0.016(2) 0.021(2) 0.0059(19) 0.003(2) 0.007(2)
C1 0.071(4) 0.034(3) 0.013(3) 0.007(3) -0.005(3) 0.001(3)
C2 0.104(5) 0.028(4) 0.019(3) -0.002(3) -0.001(3) 0.002(3)
C3 0.076(4) 0.019(3) 0.029(3) 0.001(3) 0.005(3) 0.001(3)
C4 0.039(3) 0.020(3) 0.017(3) 0.004(2) -0.003(2) -0.001(2)
C5 0.049(3) 0.025(3) 0.017(3) -0.001(2) 0.002(2) -0.002(3)
C6 0.037(3) 0.028(3) 0.021(3) 0.005(3) 0.002(2) 0.008(3)
C7 0.048(3) 0.029(3) 0.019(3) 0.008(2) 0.006(2) 0.008(3)
C8 0.041(3) 0.010(3) 0.019(3) -0.001(2) 0.005(3) 0.000(2)
C9 0.022(3) 0.019(3) 0.017(3) 0.002(2) 0.003(2) -0.004(2)
C10 0.031(3) 0.032(3) 0.019(3) 0.003(2) 0.001(2) 0.010(2)
C11 0.040(3) 0.027(3) 0.022(3) -0.007(2) 0.008(2) 0.005(3)
C12 0.032(3) 0.027(3) 0.014(3) 0.002(2) 0.002(2) -0.002(2)
C13 0.019(3) 0.019(3) 0.016(3) 0.003(2) 0.003(2) -0.006(2)
C14 0.019(3) 0.020(3) 0.014(3) 0.004(2) 0.005(2) -0.003(2)
C15 0.019(3) 0.019(3) 0.019(3) 0.004(2) 0.006(2) 0.002(2)
C16 0.036(3) 0.013(3) 0.016(3) 0.005(2) 0.001(2) 0.005(2)
C17 0.028(3) 0.030(3) 0.023(3) 0.004(2) 0.006(2) 0.006(2)
C18 0.024(3) 0.033(3) 0.023(3) 0.010(2) -0.001(2) 0.003(2)
C19 0.024(3) 0.029(3) 0.016(3) 0.004(2) -0.002(2) -0.005(2)
C20 0.029(3) 0.040(4) 0.017(3) 0.006(3) 0.001(2) -0.007(3)
C21 0.049(4) 0.034(3) 0.020(3) 0.002(3) 0.003(3) -0.002(3)
O11 0.042(2) 0.032(2) 0.078(3) 0.001(2) 0.012(2) 0.0032(18)

loop_
_atom_type_symbol
_atom_type_description
_atom_type_scat_dispersion_real
_atom_type_scat_dispersion_imag
_atom_type_scat_source
C C 0.0033 0.0016 'International Tables Vol C Tables 4.2.6.8 and 6.1.1.4'
H H 0.0000 0.0000 'International Tables Vol C Tables 4.2.6.8 and 6.1.1.4'
N N 0.0061 0.0033 'International Tables Vol C Tables 4.2.6.8 and 6.1.1.4'
O O 0.0106 0.0060 'International Tables Vol C Tables 4.2.6.8 and 6.1.1.4'
Zn Zn 0.2839 1.4301 'International Tables Vol C Tables 4.2.6.8 and 6.1.1.4'

loop_
_geom_angle_atom_site_label_1
_geom_angle_atom_site_label_2
_geom_angle_atom_site_label_3
_geom_angle
_geom_angle_site_symmetry_1
_geom_angle_site_symmetry_3
_geom_angle_publ_flag
O9 Zn O5 89.66(13) . 2_476 ?
O9 Zn O2 95.94(13) . . ?
O5 Zn O2 165.17(12) 2_476 . ?
O9 Zn N1 93.97(14) . . ?
O5 Zn N1 94.88(14) 2_476 . ?
O2 Zn N1 98.40(14) . . ?
O9 Zn O10 97.12(13) . . ?
O5 Zn O10 80.43(12) 2_476 . ?
O2 Zn O10 85.25(12) . . ?
N1 Zn O10 167.91(13) . . ?
C8 O2 Zn 109.9(3) . . ?
C16 O5 Zn 132.2(3) . 2_476 ?
C20 O7 C21 124.0(4) . . ?
Zn O9 H9B 112.1 . . ?
Zn O9 H9C 112.2 . . ?
H9B O9 H9C 110.0 . . ?
Zn O10 H10B 107.4 . . ?
Zn O10 H10C 111.3 . . ?
H10B O10 H10C 108.2 . . ?
C1 N1 C5 118.3(4) . . ?
C1 N1 Zn 122.4(3) . . ?
C5 N1 Zn 118.2(3) . . ?
C6 N2 C4 128.6(4) . . ?
C6 N2 H2A 115.7 . . ?
C4 N2 H2A 115.7 . . ?
N1 C1 C2 123.0(5) . . ?
N1 C1 H1A 118.5 . . ?
C2 C1 H1A 118.5 . . ?
C1 C2 C3 118.6(5) . . ?
C1 C2 H2B 120.7 . . ?
C3 C2 H2B 120.7 . . ?
C4 C3 C2 119.9(5) . . ?
C4 C3 H3A 120.0 . . ?
C2 C3 H3A 120.0 . . ?
C3 C4 C5 118.0(5) . . ?
C3 C4 N2 117.6(4) . . ?
C5 C4 N2 124.4(4) . . ?
N1 C5 C4 122.2(4) . . ?
N1 C5 H5A 118.9 . . ?
C4 C5 H5A 118.9 . . ?
O1 C6 N2 123.1(4) . . ?
O1 C6 C7 123.0(4) . . ?
N2 C6 C7 113.9(4) . . ?
C6 C7 C7 112.3(5) . 2_567 ?
C6 C7 H7A 109.1 . . ?
C7 C7 H7A 109.1 2_567 . ?
C6 C7 H7B 109.1 . . ?
C7 C7 H7B 109.1 2_567 . ?
H7A C7 H7B 107.9 . . ?
O3 C8 O2 124.4(4) . . ?
O3 C8 C9 117.5(4) . . ?
O2 C8 C9 117.9(4) . . ?
C10 C9 C14 119.7(4) . . ?
C10 C9 C8 115.2(4) . . ?
C14 C9 C8 124.7(4) . . ?
C9 C10 C11 121.7(4) . . ?
C9 C10 H10A 119.1 . . ?
C11 C10 H10A 119.1 . . ?
C12 C11 C10 120.3(4) . . ?
C12 C11 H11A 119.9 . . ?
C10 C11 H11A 119.9 . . ?
C11 C12 C13 119.6(4) . . ?
C11 C12 C21 118.9(4) . . ?
C13 C12 C21 121.4(4) . . ?
C12 C13 C19 118.5(4) . . ?
C12 C13 C14 121.3(4) . . ?
C19 C13 C14 120.2(4) . . ?
C13 C14 C15 117.6(4) . . ?
C13 C14 C9 117.2(4) . . ?
C15 C14 C9 125.2(4) . . ?
C17 C15 C14 120.2(4) . . ?
C17 C15 C16 115.9(4) . . ?
C14 C15 C16 123.7(4) . . ?
O4 C16 O5 127.0(4) . . ?
O4 C16 C15 117.0(4) . . ?
O5 C16 C15 115.9(4) . . ?
C15 C17 C18 121.7(4) . . ?
C15 C17 H17A 119.1 . . ?
C18 C17 H17A 119.1 . . ?
C19 C18 C17 119.9(4) . . ?
C19 C18 H18A 120.1 . . ?
C17 C18 H18A 120.1 . . ?
C18 C19 C13 120.3(4) . . ?
C18 C19 C20 119.2(4) . . ?
C13 C19 C20 120.5(4) . . ?
O8 C20 O7 116.8(4) . . ?
O8 C20 C19 125.2(5) . . ?
O7 C20 C19 118.0(4) . . ?
O6 C21 O7 116.7(5) . . ?
O6 C21 C12 126.5(5) . . ?
O7 C21 C12 116.7(4) . . ?
H11B O11 H11C 110.0 . . ?

loop_
_geom_bond_atom_site_label_1
_geom_bond_atom_site_label_2
_geom_bond_distance
_geom_bond_site_symmetry_2
_geom_bond_publ_flag
Zn O9 2.026(3) . ?
Zn O5 2.049(3) 2_476 ?
Zn O2 2.060(3) . ?
Zn N1 2.069(4) . ?
Zn O10 2.114(3) . ?
O1 C6 1.211(5) . ?
O2 C8 1.264(5) . ?
O3 C8 1.246(5) . ?
O4 C16 1.245(5) . ?
O5 C16 1.260(5) . ?
O6 C21 1.189(6) . ?
O7 C20 1.376(6) . ?
O7 C21 1.388(6) . ?
O8 C20 1.194(5) . ?
O9 H9B 0.8500 . ?
O9 H9C 0.8499 . ?
O10 H10B 0.8500 . ?
O10 H10C 0.8499 . ?
N1 C1 1.323(6) . ?
N1 C5 1.351(5) . ?
N2 C6 1.360(6) . ?
N2 C4 1.411(5) . ?
N2 H2A 0.8600 . ?
C1 C2 1.364(7) . ?
C1 H1A 0.9300 . ?
C2 C3 1.377(7) . ?
C2 H2B 0.9300 . ?
C3 C4 1.370(6) . ?
C3 H3A 0.9300 . ?
C4 C5 1.380(6) . ?
C5 H5A 0.9300 . ?
C6 C7 1.507(6) . ?
C7 C7 1.513(9) 2_567 ?
C7 H7A 0.9700 . ?
C7 H7B 0.9700 . ?
C8 C9 1.505(6) . ?
C9 C10 1.379(6) . ?
C9 C14 1.432(6) . ?
C10 C11 1.389(6) . ?
C10 H10A 0.9300 . ?
C11 C12 1.368(6) . ?
C11 H11A 0.9300 . ?
C12 C13 1.408(6) . ?
C12 C21 1.468(6) . ?
C13 C19 1.414(6) . ?
C13 C14 1.418(6) . ?
C14 C15 1.426(6) . ?
C15 C17 1.373(6) . ?
C15 C16 1.508(6) . ?
C17 C18 1.386(6) . ?
C17 H17A 0.9300 . ?
C18 C19 1.371(6) . ?
C18 H18A 0.9300 . ?
C19 C20 1.464(6) . ?
O11 H11B 0.8499 . ?
O11 H11C 0.8500 . ?
